data_4061823
loop_
_publ_author_name
'Vicente, Jos\'e'
'Chicote, Mar\'ia-Teresa'
'Alvarez-Falc\'on, Miguel M'
'Jones, Peter G.'

_publ_section_title
;
 Gold(I) and Silver(I)/Gold(I) Complexes Derived from
 C~6~Me~4~(C&#x22EE;CH)~2~-1,2
;
_journal_issue 19
_journal_name_full Organometallics
_journal_page_first 4666
_journal_page_last 4675
_journal_paper_doi 10.1021/om050418b
_journal_volume 24
_journal_year 2005
_chemical_formula_sum 'C44 H44 Au2 P2'
_chemical_formula_weight 1028.67
_space_group_IT_number 52
_symmetry_cell_setting orthorhombic
_symmetry_space_group_name_Hall '-P 2a 2bc'
_symmetry_space_group_name_H-M 'P n n a'
_cell_angle_alpha 90.00
_cell_angle_beta 90.00
_cell_angle_gamma 90.00
_cell_formula_units_Z 8
_cell_length_a 19.1819(14)
_cell_length_b 25.361(2)
_cell_length_c 15.9512(11)
_cell_measurement_temperature 133(2)
_cell_volume 7759.8(10)
_diffrn_ambient_temperature 133(2)
_exptl_crystal_density_diffrn 1.761
_cod_database_code 4061823

loop_
_symmetry_equiv_pos_as_xyz
'x, y, z'
'-x+1/2, -y, z'
'-x+1/2, y+1/2, -z+1/2'
'x, -y+1/2, -z+1/2'
'-x, -y, -z'
'x-1/2, y, -z'
'x-1/2, -y-1/2, z-1/2'
'-x, y-1/2, z-1/2'

loop_
_atom_site_label
_atom_site_type_symbol
_atom_site_fract_x
_atom_site_fract_y
_atom_site_fract_z
_atom_site_U_iso_or_equiv
_atom_site_adp_type
_atom_site_occupancy
_atom_site_symmetry_multiplicity
_atom_site_calc_flag
_atom_site_refinement_flags
_atom_site_disorder_assembly
_atom_site_disorder_group
_atom_site_attached_hydrogens
Au1 Au 0.61501(3) 0.64068(2) 0.25884(3) 0.04910(16) Uani 1 1 d . . . 0
Au2 Au 0.25614(3) 0.61841(3) 0.17956(3) 0.05430(18) Uani 1 1 d . . . 0
P1 P 0.50981(18) 0.60484(13) 0.2919(2) 0.0476(9) Uani 1 1 d . . . 0
P2 P 0.25882(18) 0.65793(15) 0.0513(2) 0.0471(8) Uani 1 1 d . . . 0
C1 C 0.7077(7) 0.6739(5) 0.2401(9) 0.050(3) Uani 1 1 d U . . 0
C2 C 0.7638(7) 0.6957(6) 0.2407(8) 0.052(3) Uani 1 1 d U . . 0
C3 C 0.8298(6) 0.7229(6) 0.2435(8) 0.053(3) Uani 1 1 d U . . 0
C4 C 0.8912(7) 0.6947(7) 0.2349(8) 0.067(4) Uani 1 1 d U . . 0
C5 C 0.9559(7) 0.7225(7) 0.2422(10) 0.079(5) Uani 1 1 d U . . 0
C6 C 0.8917(8) 0.6375(8) 0.2142(8) 0.075(4) Uani 1 1 d U . . 3
C7 C 1.0239(8) 0.6913(9) 0.2314(11) 0.094(6) Uani 1 1 d U . . 3
C8 C 0.4382(6) 0.6501(4) 0.2744(8) 0.041(3) Uani 1 1 d U . . 0
H8A H 0.4334 0.6562 0.2134 0.049 Uiso 1 1 calc R . . 0
H8B H 0.3946 0.6334 0.2942 0.049 Uiso 1 1 calc R . . 0
C9 C 0.4461(7) 0.7027(5) 0.3175(8) 0.045(3) Uani 1 1 d U . . 0
H9A H 0.4911 0.7188 0.3010 0.054 Uiso 1 1 calc R . . 0
H9B H 0.4468 0.6974 0.3790 0.054 Uiso 1 1 calc R . . 0
C10 C 0.3867(7) 0.7399(5) 0.2945(8) 0.045(3) Uani 1 1 d U . . 0
H10A H 0.3420 0.7214 0.3047 0.054 Uiso 1 1 calc R . . 0
H10B H 0.3883 0.7706 0.3328 0.054 Uiso 1 1 calc R . . 0
C11 C 0.5081(6) 0.5863(4) 0.4022(9) 0.050(3) Uani 1 1 d DU . . 0
C12 C 0.4478(8) 0.5896(5) 0.4503(8) 0.064(4) Uani 1 1 d DU . . 0
H12 H 0.4053 0.6017 0.4263 0.077 Uiso 1 1 calc R . . 0
C13 C 0.4508(9) 0.5750(6) 0.5337(9) 0.076(4) Uani 1 1 d DU . . 0
H13 H 0.4095 0.5770 0.5665 0.091 Uiso 1 1 calc R . . 0
C14 C 0.5109(7) 0.5578(6) 0.5711(11) 0.075(4) Uani 1 1 d DU . . 0
H14 H 0.5113 0.5486 0.6288 0.090 Uiso 1 1 calc R . . 0
C15 C 0.5702(9) 0.5540(6) 0.5242(10) 0.077(5) Uani 1 1 d DU . . 0
H15 H 0.6121 0.5418 0.5493 0.092 Uiso 1 1 calc R . . 0
C16 C 0.5697(7) 0.5679(5) 0.4400(9) 0.066(4) Uani 1 1 d DU . . 0
H16 H 0.6111 0.5649 0.4078 0.079 Uiso 1 1 calc R . . 0
C21 C 0.4863(6) 0.5465(5) 0.2325(9) 0.054(3) Uani 1 1 d DU . . 0
C22 C 0.5324(8) 0.5261(6) 0.1746(11) 0.094(6) Uani 1 1 d DU . . 0
H22 H 0.5767 0.5421 0.1674 0.113 Uiso 1 1 calc R . . 0
C23 C 0.5147(10) 0.4824(7) 0.1267(13) 0.119(8) Uani 1 1 d DU . . 0
H23 H 0.5466 0.4685 0.0869 0.143 Uiso 1 1 calc R . . 0
C24 C 0.4508(9) 0.4597(7) 0.1375(13) 0.111(8) Uani 1 1 d DU . . 0
H24 H 0.4382 0.4300 0.1045 0.134 Uiso 1 1 calc R . . 0
C25 C 0.4049(9) 0.4789(6) 0.1945(11) 0.078(5) Uani 1 1 d DU . . 0
H25 H 0.3608 0.4625 0.2016 0.093 Uiso 1 1 calc R . . 0
C26 C 0.4221(7) 0.5224(5) 0.2423(9) 0.056(3) Uani 1 1 d DU . . 0
H26 H 0.3898 0.5357 0.2822 0.067 Uiso 1 1 calc R . . 0
C31 C 0.2551(8) 0.5795(6) 0.2908(8) 0.059(4) Uani 1 1 d U . . 0
C32 C 0.2550(8) 0.5557(7) 0.3536(8) 0.071(5) Uani 1 1 d U . . 0
C33 C 0.2538(9) 0.5276(7) 0.4311(8) 0.076(5) Uani 1 1 d U . . 0
C34 C 0.2607(8) 0.5560(8) 0.5080(9) 0.084(5) Uani 1 1 d U . . 0
C35 C 0.2553(11) 0.5270(8) 0.5821(8) 0.101(7) Uani 1 1 d U . . 0
C36 C 0.2685(11) 0.6131(9) 0.5089(11) 0.108(7) Uani 1 1 d U . . 3
C37 C 0.2649(12) 0.5563(10) 0.6668(9) 0.128(10) Uani 1 1 d U . . 3
C38 C 0.2266(7) 0.6154(5) -0.0317(8) 0.052(3) Uani 1 1 d U . . 0
H38A H 0.1756 0.6112 -0.0254 0.062 Uiso 1 1 calc R . . 0
H38B H 0.2355 0.6324 -0.0865 0.062 Uiso 1 1 calc R . . 0
C39 C 0.2601(8) 0.5622(6) -0.0308(8) 0.056(3) Uani 1 1 d U . . 0
H39A H 0.2517 0.5453 0.0242 0.067 Uiso 1 1 calc R . . 0
H39B H 0.3111 0.5663 -0.0378 0.067 Uiso 1 1 calc R . . 0
C40 C 0.2325(10) 0.5269(5) -0.0994(9) 0.072(5) Uani 1 1 d U . . 0
H40A H 0.2401 0.5440 -0.1544 0.086 Uiso 1 1 calc R . . 0
H40B H 0.1816 0.5222 -0.0918 0.086 Uiso 1 1 calc R . . 0
C41 C 0.3471(7) 0.6755(5) 0.0221(7) 0.055(3) Uani 1 1 d DU . . 0
C42 C 0.4005(7) 0.6412(6) 0.0445(8) 0.066(3) Uani 1 1 d DU . . 0
H42 H 0.3906 0.6088 0.0719 0.079 Uiso 1 1 calc R . . 0
C43 C 0.4693(7) 0.6555(8) 0.0257(9) 0.082(5) Uani 1 1 d DU . . 0
H43 H 0.5064 0.6325 0.0407 0.099 Uiso 1 1 calc R . . 0
C44 C 0.4837(9) 0.7008(7) -0.0129(10) 0.090(6) Uani 1 1 d DU . . 0
H44 H 0.5309 0.7100 -0.0235 0.109 Uiso 1 1 calc R . . 0
C45 C 0.4331(8) 0.7334(8) -0.0368(9) 0.082(5) Uani 1 1 d DU . . 0
H45 H 0.4448 0.7649 -0.0657 0.098 Uiso 1 1 calc R . . 0
C46 C 0.3625(7) 0.7223(6) -0.0201(8) 0.066(4) Uani 1 1 d DU . . 0
H46 H 0.3266 0.7458 -0.0370 0.079 Uiso 1 1 calc R . . 0
C51 C 0.2078(6) 0.7168(5) 0.0442(7) 0.051(3) Uani 1 1 d DU . . 0
C52 C 0.1775(7) 0.7343(5) -0.0304(10) 0.060(3) Uani 1 1 d DU . . 0
H52 H 0.1845 0.7151 -0.0808 0.071 Uiso 1 1 calc R . . 0
C53 C 0.1373(8) 0.7797(6) -0.0313(12) 0.085(5) Uani 1 1 d DU . . 0
H53 H 0.1156 0.7911 -0.0817 0.102 Uiso 1 1 calc R . . 0
C54 C 0.1290(10) 0.8082(7) 0.0423(11) 0.104(6) Uani 1 1 d DU . . 0
H54 H 0.1017 0.8395 0.0419 0.124 Uiso 1 1 calc R . . 0
C55 C 0.1601(11) 0.7919(6) 0.1169(13) 0.103(6) Uani 1 1 d DU . . 0
H55 H 0.1551 0.8121 0.1666 0.124 Uiso 1 1 calc R . . 0
C56 C 0.1980(8) 0.7459(6) 0.1172(10) 0.071(4) Uani 1 1 d DU . . 0
H56 H 0.2180 0.7338 0.1682 0.085 Uiso 1 1 calc R . . 0

loop_
_atom_site_aniso_label
_atom_site_aniso_U_11
_atom_site_aniso_U_22
_atom_site_aniso_U_33
_atom_site_aniso_U_23
_atom_site_aniso_U_13
_atom_site_aniso_U_12
Au1 0.0400(3) 0.0440(3) 0.0632(3) -0.0068(3) -0.0113(3) 0.0042(2)
Au2 0.0482(3) 0.0799(4) 0.0348(3) -0.0044(3) -0.0061(2) -0.0009(3)
P1 0.0444(19) 0.0362(18) 0.062(2) -0.0020(16) -0.0187(17) 0.0033(15)
P2 0.0425(19) 0.061(2) 0.0375(18) -0.0055(16) -0.0015(15) -0.0105(17)
C1 0.035(6) 0.058(8) 0.059(8) -0.009(7) -0.007(7) 0.009(5)
C2 0.036(5) 0.076(9) 0.046(7) -0.006(7) -0.007(6) 0.015(6)
C3 0.031(5) 0.099(9) 0.029(6) 0.000(8) -0.001(6) 0.004(5)
C4 0.037(5) 0.136(11) 0.027(7) 0.007(8) -0.009(6) 0.023(7)
C5 0.032(6) 0.167(15) 0.037(8) 0.008(12) -0.001(7) 0.016(6)
C6 0.070(10) 0.122(9) 0.032(7) 0.016(8) 0.011(7) 0.040(8)
C7 0.032(7) 0.173(19) 0.078(12) 0.024(12) -0.004(8) 0.024(9)
C8 0.042(7) 0.036(6) 0.044(7) 0.004(5) -0.010(6) -0.001(5)
C9 0.052(8) 0.043(7) 0.039(7) 0.001(5) -0.009(6) 0.003(6)
C10 0.045(7) 0.037(7) 0.053(7) 0.001(5) 0.017(6) -0.002(5)
C11 0.047(7) 0.032(7) 0.070(8) 0.009(6) -0.025(5) -0.012(6)
C12 0.063(8) 0.067(10) 0.062(8) 0.016(8) -0.019(6) 0.008(8)
C13 0.079(9) 0.079(11) 0.069(8) 0.028(9) -0.016(7) -0.007(9)
C14 0.093(10) 0.056(10) 0.077(10) 0.029(8) -0.042(7) -0.024(9)
C15 0.071(8) 0.058(10) 0.101(11) 0.029(9) -0.054(8) -0.020(8)
C16 0.052(7) 0.054(9) 0.091(9) 0.009(8) -0.032(7) -0.009(7)
C21 0.048(7) 0.037(7) 0.079(10) -0.008(6) -0.025(6) 0.008(5)
C22 0.064(10) 0.068(11) 0.150(18) -0.051(11) 0.005(9) 0.000(8)
C23 0.090(13) 0.081(14) 0.19(2) -0.077(14) 0.013(13) -0.002(10)
C24 0.100(13) 0.068(12) 0.17(2) -0.062(13) -0.008(12) -0.008(10)
C25 0.075(10) 0.046(9) 0.112(14) -0.014(8) -0.020(8) -0.014(7)
C26 0.055(7) 0.044(7) 0.068(9) -0.001(6) -0.021(7) 0.000(6)
C31 0.066(9) 0.074(10) 0.036(6) -0.014(6) -0.018(7) 0.016(8)
C32 0.063(10) 0.121(14) 0.029(6) -0.005(6) 0.005(7) 0.058(10)
C33 0.072(10) 0.130(12) 0.025(5) -0.005(5) -0.001(7) 0.070(11)
C34 0.067(11) 0.149(12) 0.035(5) -0.017(7) -0.010(7) 0.075(11)
C35 0.090(12) 0.188(16) 0.024(5) -0.014(7) -0.009(8) 0.089(16)
C36 0.124(17) 0.141(11) 0.059(10) -0.035(9) -0.030(10) 0.106(13)
C37 0.132(18) 0.22(2) 0.033(7) -0.036(11) -0.013(10) 0.115(18)
C38 0.055(8) 0.045(6) 0.056(8) 0.006(6) -0.008(7) -0.016(6)
C39 0.055(9) 0.070(8) 0.043(7) -0.010(6) -0.006(7) -0.001(7)
C40 0.118(15) 0.055(8) 0.042(8) -0.003(6) -0.013(9) -0.007(9)
C41 0.040(6) 0.081(9) 0.045(8) -0.023(6) 0.004(6) -0.015(6)
C42 0.048(7) 0.094(10) 0.055(9) -0.028(7) 0.004(6) -0.010(6)
C43 0.042(7) 0.152(15) 0.053(10) -0.031(9) 0.000(7) -0.007(8)
C44 0.047(8) 0.156(17) 0.069(12) -0.039(10) 0.013(8) -0.041(8)
C45 0.076(9) 0.124(14) 0.045(9) -0.022(9) 0.022(8) -0.044(8)
C46 0.061(7) 0.099(10) 0.038(8) -0.016(7) 0.009(7) -0.026(7)
C51 0.043(7) 0.050(8) 0.060(7) -0.001(5) 0.020(6) -0.019(6)
C52 0.060(9) 0.045(8) 0.074(8) 0.001(6) 0.007(7) -0.011(6)
C53 0.077(12) 0.053(9) 0.125(12) 0.022(8) 0.025(10) 0.004(8)
C54 0.107(15) 0.052(10) 0.153(15) 0.006(9) 0.077(13) -0.001(9)
C55 0.137(19) 0.052(10) 0.121(12) -0.017(9) 0.078(12) -0.022(9)
C56 0.073(10) 0.065(9) 0.075(8) -0.018(7) 0.040(8) -0.033(7)

loop_
_geom_bond_atom_site_label_1
_geom_bond_atom_site_label_2
_geom_bond_distance
_geom_bond_site_symmetry_2
_geom_bond_publ_flag
Au1 C1 1.990(13) . ?
Au1 P1 2.275(4) . ?
Au2 C31 2.031(15) . ?
Au2 P2 2.278(3) . ?
P1 C8 1.812(12) . ?
P1 C21 1.814(13) . ?
P1 C11 1.821(14) . ?
P2 C51 1.787(15) . ?
P2 C41 1.813(14) . ?
P2 C38 1.816(13) . ?
C1 C2 1.211(18) . ?
C2 C3 1.442(18) . ?
C3 C4 1.385(18) . ?
C3 C3 1.39(3) 4_565 ?
C4 C5 1.43(2) . ?
C4 C6 1.49(2) . ?
C5 C5 1.42(4) 4_565 ?
C5 C7 1.53(2) . ?
C8 C9 1.508(16) . ?
C9 C10 1.525(17) . ?
C10 C10 1.51(2) 4_565 ?
C11 C12 1.391(15) . ?
C11 C16 1.407(14) . ?
C12 C13 1.383(16) . ?
C13 C14 1.369(16) . ?
C14 C15 1.365(17) . ?
C15 C16 1.388(17) . ?
C21 C22 1.379(15) . ?
C21 C26 1.384(15) . ?
C22 C23 1.387(17) . ?
C23 C24 1.365(18) . ?
C24 C25 1.356(17) . ?
C25 C26 1.380(16) . ?
C31 C32 1.169(19) . ?
C32 C33 1.43(2) . ?
C33 C33 1.41(4) 2_565 ?
C33 C34 1.43(2) . ?
C34 C35 1.40(2) . ?
C34 C36 1.46(3) . ?
C35 C35 1.38(4) 2_565 ?
C35 C37 1.55(2) . ?
C38 C39 1.495(18) . ?
C39 C40 1.510(18) . ?
C40 C40 1.52(3) 2_565 ?
C41 C42 1.392(15) . ?
C41 C46 1.395(15) . ?
C42 C43 1.401(16) . ?
C43 C44 1.332(17) . ?
C44 C45 1.332(17) . ?
C45 C46 1.407(17) . ?
C51 C56 1.392(15) . ?
C51 C52 1.398(15) . ?
C52 C53 1.385(17) . ?
C53 C54 1.389(18) . ?
C54 C55 1.393(19) . ?
C55 C56 1.375(18) . ?
